data_7112206
loop_
_publ_author_name
'Xiaohui Fan'
'Hao Lv'
'Yong-Hong Guan'
'Hong-Bo Zhu'
'Xiao-Meng Cui'
'Kun Guo'

_publ_section_title
;
 Assembly of indenamine derivatives through in situ formed
 N-sulfonyliminium ion initiated cyclization
;
_journal_name_full Chem.Commun.
_journal_page_first 4119
_journal_paper_doi 10.1039/C4CC00310A
_journal_volume 50
_journal_year 2014
_chemical_formula_moiety 'C21 H19 N O2 S'
_chemical_formula_sum 'C21 H19 N O2 S'
_chemical_formula_weight 349.43
_chemical_name_systematic
;
 ? 
;
_space_group_crystal_system triclinic
_space_group_IT_number 2
_space_group_name_Hall '-P 1'
_space_group_name_H-M_alt 'P -1'
_symmetry_space_group_name_Hall '-P 1'
_symmetry_space_group_name_H-M 'P -1'
_atom_sites_solution_hydrogens geom
_atom_sites_solution_primary iterative
_atom_sites_solution_secondary difmap
_audit_creation_date 2013-07-30
_audit_creation_method
;
  Olex2 1.2
  (compiled Apr 23 2013 17:54:37, GUI svn.r4466)
;
_cell_angle_alpha 97.496(15)
_cell_angle_beta 111.360(17)
_cell_angle_gamma 90.383(14)
_cell_formula_units_Z 2
_cell_length_a 8.5924(14)
_cell_length_b 10.4758(18)
_cell_length_c 10.797(2)
_cell_measurement_reflns_used 1909
_cell_measurement_temperature 293.80(10)
_cell_measurement_theta_max 26.7220
_cell_measurement_theta_min 3.8150
_cell_volume 895.8(3)
_computing_cell_refinement
;
CrysAlisPro, Agilent Technologies,
Version 1.171.36.28 (release 01-02-2013 CrysAlis171 .NET)
(compiled Feb  1 2013,16:14:44)
;
_computing_data_collection
;
CrysAlisPro, Agilent Technologies,
Version 1.171.36.28 (release 01-02-2013 CrysAlis171 .NET)
(compiled Feb  1 2013,16:14:44)
;
_computing_data_reduction
;
CrysAlisPro, Agilent Technologies,
Version 1.171.36.28 (release 01-02-2013 CrysAlis171 .NET)
(compiled Feb  1 2013,16:14:44)
;
_computing_molecular_graphics
;
O. V. Dolomanov, L. J. Bourhis, R. J. Gildea, J. A. K. Howard and H. Puschmann,
OLEX2: a complete structure solution, refinement and analysis program.
J. Appl. Cryst. (2009). 42, 339-341.
;
_computing_publication_material
;
O. V. Dolomanov, L. J. Bourhis, R. J. Gildea, J. A. K. Howard and H. Puschmann,
OLEX2: a complete structure solution, refinement and analysis program.
J. Appl. Cryst. (2009). 42, 339-341.
;
_computing_structure_refinement
;
SHELXL, G.M. Sheldrick, Acta Cryst.
(2008). A64, 112-122
;
_computing_structure_solution 'SUPERFLIP, J. Appl. Cryst. (2007) 40, 786-790'
_diffrn_ambient_temperature 293.80(10)
_diffrn_detector_area_resol_mean 16.0733
_diffrn_measured_fraction_theta_full 0.9964
_diffrn_measured_fraction_theta_max 0.8762
_diffrn_measurement_details
;
  1 omega  -17.00   25.00   1.5000    3.0000
omega____ theta____ kappa____ phi______ frames
    -      -19.3700  -99.0000 -120.0000 28

  2 omega   19.00   50.50   1.5000    3.0000
omega____ theta____ kappa____ phi______ frames
    -      -19.3700   57.0000 -120.0000 21

  3 omega  -88.00  -17.50   1.5000    3.0000
omega____ theta____ kappa____ phi______ frames
    -      -19.3700  -77.0000 -150.0000 47

  4 omega  -45.00   48.00   1.5000    3.0000
omega____ theta____ kappa____ phi______ frames
    -       22.8075  -57.0000  -30.0000 62

  5 omega   50.00   84.50   1.5000    3.0000
omega____ theta____ kappa____ phi______ frames
    -       22.8075  178.0000    0.0000 23

  6 omega   36.00   61.50   1.5000    3.0000
omega____ theta____ kappa____ phi______ frames
    -       22.8075  -99.0000  120.0000 17

  7 omega    0.00   93.00   1.5000    3.0000
omega____ theta____ kappa____ phi______ frames
    -       22.8075   57.0000  120.0000 62
;
_diffrn_measurement_device_type 'SuperNova, Dual, Cu at zero, Eos'
_diffrn_measurement_method '\w scans'
_diffrn_orient_matrix_UB_11 -0.0517428000
_diffrn_orient_matrix_UB_12 -0.0538248000
_diffrn_orient_matrix_UB_13 -0.0417687000
_diffrn_orient_matrix_UB_21 0.0319318000
_diffrn_orient_matrix_UB_22 -0.0378040000
_diffrn_orient_matrix_UB_23 0.0528606000
_diffrn_orient_matrix_UB_31 -0.0647661000
_diffrn_orient_matrix_UB_32 0.0188946000
_diffrn_orient_matrix_UB_33 0.0234057000
_diffrn_radiation_monochromator mirror
_diffrn_radiation_type 'Mo K\a'
_diffrn_radiation_wavelength 0.7107
_diffrn_reflns_av_R_equivalents 0.0255
_diffrn_reflns_av_unetI/netI 0.0529
_diffrn_reflns_limit_h_max 10
_diffrn_reflns_limit_h_min -10
_diffrn_reflns_limit_k_max 12
_diffrn_reflns_limit_k_min -12
_diffrn_reflns_limit_l_max 12
_diffrn_reflns_limit_l_min -13
_diffrn_reflns_number 5643
_diffrn_reflns_theta_full 25.50
_diffrn_reflns_theta_max 26.01
_diffrn_reflns_theta_min 3.19
_diffrn_source 'SuperNova (Mo) X-ray Source'
_exptl_absorpt_coefficient_mu 0.194
_exptl_absorpt_correction_T_max 1.00000
_exptl_absorpt_correction_T_min 0.87789
_exptl_absorpt_correction_type multi-scan
_exptl_absorpt_process_details
;
CrysAlisPro, Agilent Technologies,
Version 1.171.36.28 (release 01-02-2013 CrysAlis171 .NET)
(compiled Feb  1 2013,16:14:44)
Empirical absorption correction using spherical harmonics,
 implemented in SCALE3 ABSPACK scaling algorithm.
;
_exptl_crystal_colour 'clear light yellow'
_exptl_crystal_density_diffrn 1.295
_exptl_crystal_density_method 'not measured'
_exptl_crystal_description block
_exptl_crystal_F_000 368
_exptl_crystal_size_max 0.3600
_exptl_crystal_size_mid 0.3400
_exptl_crystal_size_min 0.2800
_refine_diff_density_max 0.354
_refine_diff_density_min -0.352
_refine_diff_density_rms 0.046
_refine_ls_extinction_method none
_refine_ls_goodness_of_fit_ref 1.104
_refine_ls_hydrogen_treatment mixed
_refine_ls_matrix_type full
_refine_ls_number_parameters 232
_refine_ls_number_reflns 3519
_refine_ls_number_restraints 42
_refine_ls_restrained_S_all 1.108
_refine_ls_R_factor_all 0.0780
_refine_ls_R_factor_gt 0.0566
_refine_ls_shift/su_max 0.000
_refine_ls_shift/su_mean 0.000
_refine_ls_structure_factor_coef Fsqd
_refine_ls_weighting_details 'calc w=1/[\s^2^(Fo^2^)+(0.0522P)^2^+0.4006P] where P=(Fo^2^+2Fc^2^)/3'
_refine_ls_weighting_scheme calc
_refine_ls_wR_factor_gt 0.1392
_refine_ls_wR_factor_ref 0.1524
_reflns_number_gt 2622
_reflns_number_total 3519
_reflns_threshold_expression >2sigma(I)
_cod_data_source_file c4cc00310a2.cif
_cod_data_source_block fanxh0725_1
_cod_database_code 7112206
_reflns_odcompleteness_completeness 99.64
_reflns_odcompleteness_iscentric 1
_reflns_odcompleteness_theta 26.32
_olex2_refinement_description
;
1. Fixed Uiso
 At 1.2 times of:
  All C(H) groups
 At 1.5 times of:
  All C(H,H,H) groups
2. Uiso/Uaniso restraints and constraints
Uanis(C17) \\sim Ueq, Uanis(C18) \\sim Ueq, Uanis(C19) \\sim Ueq, Uanis(C21) \\sim Ueq, Uanis(C20) \\sim Ueq, Uanis(C15) \\sim Ueq, Uanis(C16) \\sim Ueq: with sigma of 0.01 and sigma for terminal atoms of 0.02
3.a Ternary CH refined with riding coordinates:
 C13(H13)
3.b Aromatic/amide H refined with riding coordinates:
 C2(H2), C3(H3), C4(H4), C5(H5), C7(H7), C8(H8), C11(H11), C16(H16), C17(H17),
 C19(H19), C20(H20)
3.c Idealised Me refined as rotating group:
 C14(H14A,H14B,H14C), C21(H21A,H21B,H21C)
;

loop_
_space_group_symop_id
_space_group_symop_operation_xyz
1 'x, y, z'
2 '-x, -y, -z'

loop_
_atom_site_label
_atom_site_type_symbol
_atom_site_fract_x
_atom_site_fract_y
_atom_site_fract_z
_atom_site_U_iso_or_equiv
_atom_site_adp_type
_atom_site_occupancy
_atom_site_symmetry_multiplicity
_atom_site_calc_flag
_atom_site_refinement_flags
S1 S 0.08672(9) 0.66180(7) 0.17386(7) 0.0438(2) Uani 1 1 d .
O1 O 0.1208(3) 0.7169(2) 0.3091(2) 0.0601(6) Uani 1 1 d .
O2 O -0.0796(2) 0.6088(2) 0.0908(2) 0.0527(5) Uani 1 1 d .
N1 N 0.2053(3) 0.5434(2) 0.1741(3) 0.0455(6) Uani 1 1 d .
H1 H 0.181(4) 0.496(3) 0.092(4) 0.075(11) Uiso 1 1 d .
C1 C 0.2960(4) 0.3454(3) 0.3886(3) 0.0425(7) Uani 1 1 d .
C2 C 0.1505(4) 0.3952(3) 0.4060(3) 0.0491(7) Uani 1 1 d .
H2 H 0.1139 0.4734 0.3773 0.059 Uiso 1 1 calc R
C3 C 0.0644(4) 0.3301(3) 0.4641(3) 0.0567(8) Uani 1 1 d .
H3 H -0.0300 0.3646 0.4750 0.068 Uiso 1 1 calc R
C4 C 0.1156(5) 0.2122(3) 0.5074(4) 0.0670(10) Uani 1 1 d .
H4 H 0.0549 0.1683 0.5461 0.080 Uiso 1 1 calc R
C5 C 0.2531(5) 0.1617(3) 0.4931(4) 0.0667(10) Uani 1 1 d .
H5 H 0.2856 0.0830 0.5224 0.080 Uiso 1 1 calc R
C6 C 0.3491(4) 0.2250(3) 0.4349(3) 0.0518(8) Uani 1 1 d .
C7 C 0.4967(5) 0.1767(3) 0.4229(4) 0.0661(10) Uani 1 1 d .
H7 H 0.5328 0.0997 0.4549 0.079 Uiso 1 1 calc R
C8 C 0.5876(4) 0.2377(3) 0.3670(4) 0.0636(9) Uani 1 1 d .
H8 H 0.6841 0.2027 0.3607 0.076 Uiso 1 1 calc R
C9 C 0.5350(4) 0.3548(3) 0.3184(3) 0.0495(7) Uani 1 1 d .
C10 C 0.3927(3) 0.4064(3) 0.3298(3) 0.0422(6) Uani 1 1 d .
C11 C 0.6054(4) 0.4396(3) 0.2527(3) 0.0571(8) Uani 1 1 d .
H11 H 0.7015 0.4246 0.2338 0.069 Uiso 1 1 calc R
C12 C 0.5139(4) 0.5414(3) 0.2233(3) 0.0536(8) Uani 1 1 d .
C13 C 0.3709(4) 0.5339(3) 0.2741(3) 0.0447(7) Uani 1 1 d .
H13 H 0.3900 0.6038 0.3487 0.054 Uiso 1 1 calc R
C14 C 0.5390(5) 0.6492(4) 0.1548(4) 0.0741(11) Uani 1 1 d .
H14A H 0.4449 0.6493 0.0723 0.111 Uiso 1 1 calc R
H14B H 0.6392 0.6386 0.1356 0.111 Uiso 1 1 calc R
H14C H 0.5491 0.7295 0.2120 0.111 Uiso 1 1 calc R
C15 C 0.1372(4) 0.7817(3) 0.0914(3) 0.0432(7) Uani 1 1 d U
C16 C 0.2148(5) 0.8974(3) 0.1620(4) 0.0649(9) Uani 1 1 d U
H16 H 0.2409 0.9146 0.2543 0.078 Uiso 1 1 calc R
C17 C 0.2540(5) 0.9891(3) 0.0937(4) 0.0754(11) Uani 1 1 d U
H17 H 0.3071 1.0676 0.1418 0.090 Uiso 1 1 calc R
C18 C 0.2167(4) 0.9672(3) -0.0417(4) 0.0637(9) Uani 1 1 d U
C19 C 0.1361(5) 0.8501(4) -0.1108(4) 0.0693(10) Uani 1 1 d U
H19 H 0.1086 0.8333 -0.2032 0.083 Uiso 1 1 calc R
C20 C 0.0958(4) 0.7581(3) -0.0456(3) 0.0581(8) Uani 1 1 d U
H20 H 0.0408 0.6803 -0.0940 0.070 Uiso 1 1 calc R
C21 C 0.2613(6) 1.0661(4) -0.1147(5) 0.1015(16) Uani 1 1 d U
H21A H 0.3510 1.0371 -0.1422 0.152 Uiso 1 1 calc R
H21B H 0.2959 1.1466 -0.0559 0.152 Uiso 1 1 calc R
H21C H 0.1654 1.0776 -0.1923 0.152 Uiso 1 1 calc R

loop_
_atom_site_aniso_label
_atom_site_aniso_U_11
_atom_site_aniso_U_22
_atom_site_aniso_U_33
_atom_site_aniso_U_23
_atom_site_aniso_U_13
_atom_site_aniso_U_12
S1 0.0434(4) 0.0467(4) 0.0467(4) 0.0111(3) 0.0213(3) 0.0047(3)
O1 0.0700(16) 0.0658(14) 0.0475(13) 0.0061(10) 0.0257(12) 0.0071(12)
O2 0.0411(12) 0.0578(12) 0.0610(13) 0.0080(10) 0.0212(10) -0.0019(10)
N1 0.0447(15) 0.0473(14) 0.0438(15) 0.0083(11) 0.0148(12) 0.0033(11)
C1 0.0475(17) 0.0432(15) 0.0354(15) 0.0055(12) 0.0134(13) 0.0047(13)
C2 0.0578(19) 0.0458(16) 0.0512(18) 0.0128(13) 0.0269(16) 0.0095(14)
C3 0.065(2) 0.0577(19) 0.061(2) 0.0145(16) 0.0365(18) 0.0105(16)
C4 0.085(3) 0.063(2) 0.071(2) 0.0260(18) 0.044(2) 0.0045(19)
C5 0.083(3) 0.0531(19) 0.077(2) 0.0296(17) 0.038(2) 0.0144(18)
C6 0.0553(19) 0.0493(17) 0.0511(18) 0.0130(14) 0.0178(16) 0.0094(15)
C7 0.064(2) 0.057(2) 0.079(2) 0.0252(18) 0.024(2) 0.0204(18)
C8 0.051(2) 0.064(2) 0.078(2) 0.0166(18) 0.0246(19) 0.0201(17)
C9 0.0399(17) 0.0561(18) 0.0495(18) 0.0063(14) 0.0133(14) 0.0057(14)
C10 0.0397(16) 0.0446(15) 0.0398(15) 0.0048(12) 0.0120(13) 0.0025(13)
C11 0.0382(17) 0.072(2) 0.064(2) 0.0114(17) 0.0223(16) 0.0038(16)
C12 0.0432(17) 0.0621(19) 0.058(2) 0.0116(15) 0.0214(16) -0.0047(15)
C13 0.0396(16) 0.0477(16) 0.0485(17) 0.0108(13) 0.0169(14) -0.0006(13)
C14 0.063(2) 0.082(2) 0.098(3) 0.036(2) 0.046(2) 0.006(2)
C15 0.0427(16) 0.0415(15) 0.0483(17) 0.0104(12) 0.0190(14) 0.0040(12)
C16 0.074(2) 0.0543(19) 0.063(2) 0.0003(16) 0.0234(19) -0.0073(17)
C17 0.078(3) 0.0477(19) 0.100(3) 0.0077(19) 0.034(2) -0.0145(18)
C18 0.063(2) 0.0507(18) 0.092(3) 0.0307(18) 0.038(2) 0.0093(16)
C19 0.083(3) 0.072(2) 0.060(2) 0.0221(17) 0.031(2) -0.002(2)
C20 0.077(2) 0.0482(17) 0.0496(19) 0.0072(14) 0.0244(17) -0.0130(16)
C21 0.106(4) 0.078(3) 0.157(4) 0.060(3) 0.077(3) 0.014(3)

loop_
_atom_type_symbol
_atom_type_description
_atom_type_scat_dispersion_real
_atom_type_scat_dispersion_imag
_atom_type_scat_source
C C 0.0033 0.0016 'International Tables Vol C Tables 4.2.6.8 and 6.1.1.4'
H H 0.0000 0.0000 'International Tables Vol C Tables 4.2.6.8 and 6.1.1.4'
N N 0.0061 0.0033 'International Tables Vol C Tables 4.2.6.8 and 6.1.1.4'
O O 0.0106 0.0060 'International Tables Vol C Tables 4.2.6.8 and 6.1.1.4'
S S 0.1246 0.1234 'International Tables Vol C Tables 4.2.6.8 and 6.1.1.4'

loop_
_geom_angle_atom_site_label_1
_geom_angle_atom_site_label_2
_geom_angle_atom_site_label_3
_geom_angle
O1 S1 O2 119.61(13)
O1 S1 N1 108.35(13)
O1 S1 C15 107.66(14)
O2 S1 N1 104.70(13)
O2 S1 C15 106.98(13)
N1 S1 C15 109.23(13)
S1 N1 H1 114(2)
C13 N1 S1 125.6(2)
C13 N1 H1 117(2)
C2 C1 C6 117.9(3)
C10 C1 C2 124.7(3)
C10 C1 C6 117.4(3)
C1 C2 H2 119.5
C3 C2 C1 120.9(3)
C3 C2 H2 119.5
C2 C3 H3 119.6
C2 C3 C4 120.9(3)
C4 C3 H3 119.6
C3 C4 H4 119.9
C5 C4 C3 120.1(3)
C5 C4 H4 119.9
C4 C5 H5 119.1
C4 C5 C6 121.8(3)
C6 C5 H5 119.1
C5 C6 C1 118.3(3)
C7 C6 C1 118.6(3)
C7 C6 C5 123.1(3)
C6 C7 H7 118.6
C8 C7 C6 122.7(3)
C8 C7 H7 118.6
C7 C8 H8 120.3
C7 C8 C9 119.4(3)
C9 C8 H8 120.3
C8 C9 C11 131.4(3)
C10 C9 C8 119.8(3)
C10 C9 C11 108.8(3)
C1 C10 C13 129.8(2)
C9 C10 C1 122.1(3)
C9 C10 C13 108.1(3)
C9 C11 H11 124.4
C12 C11 C9 111.1(3)
C12 C11 H11 124.4
C11 C12 C13 108.8(3)
C11 C12 C14 128.7(3)
C14 C12 C13 122.5(3)
N1 C13 C10 113.3(2)
N1 C13 C12 114.9(2)
N1 C13 H13 108.4
C10 C13 C12 103.1(2)
C10 C13 H13 108.4
C12 C13 H13 108.4
C12 C14 H14A 109.5
C12 C14 H14B 109.5
C12 C14 H14C 109.5
H14A C14 H14B 109.5
H14A C14 H14C 109.5
H14B C14 H14C 109.5
C16 C15 S1 120.7(2)
C16 C15 C20 120.1(3)
C20 C15 S1 119.3(2)
C15 C16 H16 120.5
C15 C16 C17 119.0(3)
C17 C16 H16 120.5
C16 C17 H17 119.0
C18 C17 C16 122.0(3)
C18 C17 H17 119.0
C17 C18 C19 117.7(3)
C17 C18 C21 121.7(4)
C19 C18 C21 120.6(4)
C18 C19 H19 119.3
C20 C19 C18 121.4(3)
C20 C19 H19 119.3
C15 C20 H20 120.1
C19 C20 C15 119.8(3)
C19 C20 H20 120.1
C18 C21 H21A 109.5
C18 C21 H21B 109.5
C18 C21 H21C 109.5
H21A C21 H21B 109.5
H21A C21 H21C 109.5
H21B C21 H21C 109.5

loop_
_geom_bond_atom_site_label_1
_geom_bond_atom_site_label_2
_geom_bond_distance
S1 O1 1.420(2)
S1 O2 1.442(2)
S1 N1 1.610(2)
S1 C15 1.768(3)
N1 H1 0.91(4)
N1 C13 1.452(4)
C1 C2 1.423(4)
C1 C6 1.433(4)
C1 C10 1.409(4)
C2 H2 0.9300
C2 C3 1.360(4)
C3 H3 0.9300
C3 C4 1.395(4)
C4 H4 0.9300
C4 C5 1.349(5)
C5 H5 0.9300
C5 C6 1.413(5)
C6 C7 1.411(4)
C7 H7 0.9300
C7 C8 1.348(5)
C8 H8 0.9300
C8 C9 1.410(4)
C9 C10 1.380(4)
C9 C11 1.459(4)
C10 C13 1.521(4)
C11 H11 0.9300
C11 C12 1.331(4)
C12 C13 1.522(4)
C12 C14 1.484(4)
C13 H13 0.9800
C14 H14A 0.9600
C14 H14B 0.9600
C14 H14C 0.9600
C15 C16 1.369(4)
C15 C20 1.377(4)
C16 H16 0.9300
C16 C17 1.393(5)
C17 H17 0.9300
C17 C18 1.365(5)
C18 C19 1.383(5)
C18 C21 1.506(5)
C19 H19 0.9300
C19 C20 1.376(4)
C20 H20 0.9300
C21 H21A 0.9600
C21 H21B 0.9600
C21 H21C 0.9600

loop_
_geom_torsion_atom_site_label_1
_geom_torsion_atom_site_label_2
_geom_torsion_atom_site_label_3
_geom_torsion_atom_site_label_4
_geom_torsion
S1 N1 C13 C10 129.9(2)
S1 N1 C13 C12 -111.9(3)
S1 C15 C16 C17 179.4(3)
S1 C15 C20 C19 -179.3(3)
O1 S1 N1 C13 -30.3(3)
O1 S1 C15 C16 7.3(3)
O1 S1 C15 C20 -171.9(2)
O2 S1 N1 C13 -159.0(2)
O2 S1 C15 C16 137.1(3)
O2 S1 C15 C20 -42.1(3)
N1 S1 C15 C16 -110.1(3)
N1 S1 C15 C20 70.7(3)
C1 C2 C3 C4 -0.4(5)
C1 C6 C7 C8 -1.5(5)
C1 C10 C13 N1 -53.9(4)
C1 C10 C13 C12 -178.8(3)
C2 C1 C6 C5 0.9(4)
C2 C1 C6 C7 -177.7(3)
C2 C1 C10 C9 178.5(3)
C2 C1 C10 C13 0.7(5)
C2 C3 C4 C5 0.6(6)
C3 C4 C5 C6 0.0(6)
C4 C5 C6 C1 -0.8(5)
C4 C5 C6 C7 177.7(4)
C5 C6 C7 C8 179.9(4)
C6 C1 C2 C3 -0.4(4)
C6 C1 C10 C9 -1.1(4)
C6 C1 C10 C13 -178.9(3)
C6 C7 C8 C9 0.2(6)
C7 C8 C9 C10 0.8(5)
C7 C8 C9 C11 -179.1(3)
C8 C9 C10 C1 -0.3(5)
C8 C9 C10 C13 177.9(3)
C8 C9 C11 C12 -180.0(3)
C9 C10 C13 N1 128.0(3)
C9 C10 C13 C12 3.2(3)
C9 C11 C12 C13 1.9(4)
C9 C11 C12 C14 -178.8(3)
C10 C1 C2 C3 -179.9(3)
C10 C1 C6 C5 -179.5(3)
C10 C1 C6 C7 1.9(4)
C10 C9 C11 C12 0.2(4)
C11 C9 C10 C1 179.6(3)
C11 C9 C10 C13 -2.2(3)
C11 C12 C13 N1 -126.8(3)
C11 C12 C13 C10 -3.1(3)
C14 C12 C13 N1 53.9(4)
C14 C12 C13 C10 177.6(3)
C15 S1 N1 C13 86.7(2)
C15 C16 C17 C18 0.3(6)
C16 C15 C20 C19 1.5(5)
C16 C17 C18 C19 0.7(6)
C16 C17 C18 C21 -179.2(3)
C17 C18 C19 C20 -0.5(6)
C18 C19 C20 C15 -0.5(6)
C20 C15 C16 C17 -1.4(5)
C21 C18 C19 C20 179.4(3)
